data_7712259
loop_
_publ_author_name
'Artem'ev, Alexander'
'Doronina, Evgeniya Pavlovna'
'Rakhmanova, Marianna I.'
'Hei, Xiuze'
'Stass, Dmitri V.'
'Tarasova, Olga'
'Bagryanskaya, Irina Yu.'
'Samsonenko, Denis G.'
'Novikov, Alexander S.'
'Nedolya, Nina'
'Li, Jing'

_publ_section_title
;
 A family of CuI-based 1D polymers showing colorful short-lived TADF and
 phosphorescence induced by photo- and X-ray irradiation
;
_journal_name_full 'Dalton Transactions'
_journal_paper_doi 10.1039/D3DT00035D
_journal_year 2023
_chemical_formula_moiety 'C8 H11 Cu2 I2 N O S'
_chemical_formula_sum 'C8 H11 Cu2 I2 N O S'
_chemical_formula_weight 550.12
_chemical_name_systematic
;
 complex of copper(I) iodide with 3-ethoxy-2-methylthiopyridine
;
_space_group_crystal_system monoclinic
_space_group_IT_number 14
_space_group_name_Hall '-P 2ybc'
_space_group_name_H-M_alt 'P 1 21/c 1'
_atom_sites_solution_hydrogens geom
_audit_creation_method SHELXL-2014/7
_audit_update_record
;
2017-11-14 deposited with the CCDC.	2023-01-31 downloaded from the CCDC.
;
_cell_angle_alpha 90
_cell_angle_beta 95.378(3)
_cell_angle_gamma 90
_cell_formula_units_Z 4
_cell_length_a 4.3651(2)
_cell_length_b 19.7496(11)
_cell_length_c 15.8828(9)
_cell_measurement_reflns_used 9944
_cell_measurement_temperature 296(2)
_cell_measurement_theta_max 30.12
_cell_measurement_theta_min 2.43
_cell_volume 1363.21(13)
_computing_cell_refinement 'Bruker SAINT'
_computing_data_collection 'Bruker APEX2'
_computing_data_reduction 'Bruker SAINT'
_computing_molecular_graphics 'Bruker SHELXTL'
_computing_publication_material 'Bruker SHELXTL'
_computing_structure_refinement 'SHELXL-2014/7 (Sheldrick, 2014)'
_computing_structure_solution 'SHELXS-97 (Sheldrick, 2008)'
_diffrn_ambient_temperature 296(2)
_diffrn_measured_fraction_theta_full 0.996
_diffrn_measured_fraction_theta_max 0.996
_diffrn_measurement_device_type 'Bruker APEX-II CCD'
_diffrn_measurement_method '\f and \w scans'
_diffrn_radiation_type MoK\a
_diffrn_radiation_wavelength 0.71073
_diffrn_reflns_av_R_equivalents 0.0472
_diffrn_reflns_av_unetI/netI 0.0255
_diffrn_reflns_Laue_measured_fraction_full 0.996
_diffrn_reflns_Laue_measured_fraction_max 0.996
_diffrn_reflns_limit_h_max 5
_diffrn_reflns_limit_h_min -5
_diffrn_reflns_limit_k_max 23
_diffrn_reflns_limit_k_min -23
_diffrn_reflns_limit_l_max 18
_diffrn_reflns_limit_l_min -18
_diffrn_reflns_number 16722
_diffrn_reflns_point_group_measured_fraction_full 0.996
_diffrn_reflns_point_group_measured_fraction_max 0.996
_diffrn_reflns_theta_full 25.026
_diffrn_reflns_theta_max 25.026
_diffrn_reflns_theta_min 3.301
_diffrn_source 'sealed tube'
_exptl_absorpt_coefficient_mu 7.777
_exptl_absorpt_correction_T_max 0.9281
_exptl_absorpt_correction_T_min 0.4610
_exptl_absorpt_correction_type multi-scan
_exptl_absorpt_process_details SADABS
_exptl_crystal_colour yellow
_exptl_crystal_density_diffrn 2.680
_exptl_crystal_density_method 'not measured'
_exptl_crystal_description plate
_exptl_crystal_F_000 1016
_exptl_crystal_size_max 0.800
_exptl_crystal_size_mid 0.200
_exptl_crystal_size_min 0.030
_refine_diff_density_max 1.742
_refine_diff_density_min -2.028
_refine_diff_density_rms 0.231
_refine_ls_extinction_method none
_refine_ls_goodness_of_fit_ref 1.021
_refine_ls_hydrogen_treatment constr
_refine_ls_matrix_type full
_refine_ls_number_parameters 138
_refine_ls_number_reflns 2400
_refine_ls_number_restraints 0
_refine_ls_restrained_S_all 1.021
_refine_ls_R_factor_all 0.0597
_refine_ls_R_factor_gt 0.0572
_refine_ls_shift/su_max 0.019
_refine_ls_shift/su_mean 0.000
_refine_ls_structure_factor_coef Fsqd
_refine_ls_weighting_details 'w=1/[\s^2^(Fo^2^)+(0.0205P)^2^+76.3277P] where P=(Fo^2^+2Fc^2^)/3'
_refine_ls_weighting_scheme calc
_refine_ls_wR_factor_gt 0.1352
_refine_ls_wR_factor_ref 0.1367
_reflns_Friedel_coverage 0.000
_reflns_number_gt 2277
_reflns_number_total 2400
_reflns_threshold_expression 'I > 2\s(I)'
_cod_data_source_file d3dt00035d2.cif
_cod_data_source_block c14
_cod_original_sg_symbol_H-M 'P 21/c'
_cod_database_code 7712259
_shelx_shelxl_version_number 2014/7
_shelx_space_group_comment
;
The symmetry employed for this shelxl refinement is uniquely defined
by the following loop, which should always be used as a source of
symmetry information in preference to the above space-group names.
They are only intended as comments.
;
_shelx_estimated_absorpt_t_min 0.063
_shelx_estimated_absorpt_t_max 0.800

loop_
_space_group_symop_operation_xyz
'x, y, z'
'-x, y+1/2, -z+1/2'
'-x, -y, -z'
'x, -y-1/2, z-1/2'

loop_
_atom_site_label
_atom_site_type_symbol
_atom_site_fract_x
_atom_site_fract_y
_atom_site_fract_z
_atom_site_U_iso_or_equiv
_atom_site_adp_type
_atom_site_occupancy
_atom_site_site_symmetry_order
_atom_site_calc_flag
_atom_site_refinement_flags_posn
_atom_site_refinement_flags_adp
_atom_site_refinement_flags_occupancy
_atom_site_disorder_assembly
_atom_site_disorder_group
I1 I -0.22842(19) 0.49187(5) 0.38065(5) 0.0296(2) Uani 1 1 d . . . . .
I2 I 0.14941(19) 0.42787(4) 0.15786(6) 0.0292(2) Uani 1 1 d . . . . .
Cu1 Cu 0.2355(4) 0.52575(9) 0.29819(13) 0.0411(5) Uani 1 1 d . . . . .
Cu2 Cu -0.3242(4) 0.49119(9) 0.20972(11) 0.0346(4) Uani 1 1 d . . . . .
S1 S 0.6309(8) 0.59876(17) 0.1487(2) 0.0289(7) Uani 1 1 d . . . . .
O1 O 0.584(3) 0.7429(5) 0.1293(7) 0.044(3) Uani 1 1 d . . . . .
N1 N 0.277(3) 0.6275(5) 0.2729(7) 0.029(2) Uani 1 1 d . . . . .
C1 C 0.424(3) 0.6540(6) 0.2116(8) 0.025(3) Uani 1 1 d . . . . .
C2 C 0.143(4) 0.6702(8) 0.3256(9) 0.039(3) Uani 1 1 d . . . . .
H8 H 0.0430 0.6523 0.3697 0.046 Uiso 1 1 calc R U . . .
C3 C 0.151(4) 0.7394(8) 0.3150(11) 0.049(4) Uani 1 1 d . . . . .
H1 H 0.0546 0.7672 0.3517 0.059 Uiso 1 1 calc R U . . .
C4 C 0.300(4) 0.7681(7) 0.2514(10) 0.040(4) Uani 1 1 d . . . . .
H2 H 0.3087 0.8148 0.2446 0.048 Uiso 1 1 calc R U . . .
C5 C 0.438(3) 0.7238(7) 0.1974(9) 0.031(3) Uani 1 1 d . . . . .
C6 C 0.611(4) 0.8142(8) 0.1100(11) 0.051(4) Uani 1 1 d . . . . .
H3 H 0.7510 0.8362 0.1524 0.062 Uiso 1 1 calc R U . . .
H4 H 0.4115 0.8361 0.1089 0.062 Uiso 1 1 calc R U . . .
C7 C 0.731(5) 0.8187(10) 0.0252(12) 0.072(6) Uani 1 1 d . . . . .
H7 H 0.9391 0.8025 0.0291 0.108 Uiso 1 1 calc R U . . .
H6 H 0.7251 0.8650 0.0066 0.108 Uiso 1 1 calc R U . . .
H5 H 0.6055 0.7915 -0.0145 0.108 Uiso 1 1 calc R U . . .
C8 C 0.386(4) 0.5971(9) 0.0512(9) 0.044(4) Uani 1 1 d . . . . .
H10 H 0.2169 0.5669 0.0567 0.067 Uiso 1 1 calc R U . . .
H11 H 0.5017 0.5818 0.0064 0.067 Uiso 1 1 calc R U . . .
H9 H 0.3089 0.6419 0.0385 0.067 Uiso 1 1 calc R U . . .

loop_
_atom_site_aniso_label
_atom_site_aniso_U_11
_atom_site_aniso_U_22
_atom_site_aniso_U_33
_atom_site_aniso_U_23
_atom_site_aniso_U_13
_atom_site_aniso_U_12
I1 0.0224(4) 0.0386(5) 0.0277(4) 0.0036(4) 0.0025(3) -0.0023(4)
I2 0.0208(4) 0.0306(5) 0.0364(5) -0.0066(4) 0.0036(3) -0.0007(3)
Cu1 0.0259(9) 0.0388(10) 0.0601(12) 0.0136(9) 0.0113(8) 0.0006(8)
Cu2 0.0345(10) 0.0296(9) 0.0394(10) -0.0020(7) 0.0022(7) 0.0051(7)
S1 0.0283(17) 0.0256(16) 0.0332(18) 0.0003(13) 0.0050(13) 0.0013(13)
O1 0.059(7) 0.025(5) 0.049(6) 0.012(5) 0.015(5) 0.001(5)
N1 0.025(6) 0.027(6) 0.034(6) 0.001(5) 0.000(5) 0.000(5)
C1 0.026(7) 0.026(7) 0.020(6) -0.005(5) -0.004(5) -0.005(5)
C2 0.043(9) 0.036(8) 0.037(8) 0.000(6) 0.007(7) 0.009(7)
C3 0.056(11) 0.041(9) 0.051(10) -0.017(8) 0.011(8) 0.002(8)
C4 0.043(9) 0.026(7) 0.051(9) -0.005(6) 0.002(7) 0.001(6)
C5 0.027(7) 0.029(7) 0.038(8) -0.001(6) 0.000(6) 0.001(6)
C6 0.070(12) 0.023(8) 0.060(11) 0.014(7) -0.002(9) -0.003(8)
C7 0.107(18) 0.054(12) 0.054(12) 0.014(9) 0.001(11) -0.026(12)
C8 0.047(9) 0.056(10) 0.028(8) 0.003(7) -0.008(7) -0.001(8)

loop_
_atom_type_symbol
_atom_type_description
_atom_type_scat_dispersion_real
_atom_type_scat_dispersion_imag
_atom_type_scat_source
C C 0.0033 0.0016 'International Tables Vol C Tables 4.2.6.8 and 6.1.1.4'
H H 0.0000 0.0000 'International Tables Vol C Tables 4.2.6.8 and 6.1.1.4'
N N 0.0061 0.0033 'International Tables Vol C Tables 4.2.6.8 and 6.1.1.4'
O O 0.0106 0.0060 'International Tables Vol C Tables 4.2.6.8 and 6.1.1.4'
S S 0.1246 0.1234 'International Tables Vol C Tables 4.2.6.8 and 6.1.1.4'
Cu Cu 0.3201 1.2651 'International Tables Vol C Tables 4.2.6.8 and 6.1.1.4'
I I -0.4742 1.8119 'International Tables Vol C Tables 4.2.6.8 and 6.1.1.4'

loop_
_geom_angle_atom_site_label_1
_geom_angle_atom_site_label_2
_geom_angle_atom_site_label_3
_geom_angle
_geom_angle_site_symmetry_1
_geom_angle_site_symmetry_3
_geom_angle_publ_flag
Cu1 I1 Cu1 112.23(8) . 1_455 ?
Cu1 I1 Cu2 63.30(6) . . ?
Cu1 I1 Cu2 57.40(6) 1_455 . ?
Cu2 I2 Cu2 111.15(7) . 1_655 ?
Cu2 I2 Cu1 59.77(5) . . ?
Cu2 I2 Cu1 54.28(5) 1_655 . ?
N1 Cu1 Cu2 93.9(3) . 1_655 ?
N1 Cu1 I1 115.9(3) . . ?
Cu2 Cu1 I1 149.59(9) 1_655 . ?
N1 Cu1 I1 104.5(3) . 1_655 ?
Cu2 Cu1 I1 62.27(6) 1_655 1_655 ?
I1 Cu1 I1 112.23(8) . 1_655 ?
N1 Cu1 Cu2 103.3(3) . . ?
Cu2 Cu1 Cu2 108.88(10) 1_655 . ?
I1 Cu1 Cu2 60.24(6) . . ?
I1 Cu1 Cu2 151.24(9) 1_655 . ?
N1 Cu1 I2 119.9(3) . . ?
Cu2 Cu1 I2 57.50(6) 1_655 . ?
I1 Cu1 I2 99.33(7) . . ?
I1 Cu1 I2 104.56(7) 1_655 . ?
Cu2 Cu1 I2 54.16(5) . . ?
S1 Cu2 Cu1 86.99(11) 1_455 1_455 ?
S1 Cu2 I2 110.02(11) 1_455 . ?
Cu1 Cu2 I2 161.93(9) 1_455 . ?
S1 Cu2 I2 105.13(11) 1_455 1_455 ?
Cu1 Cu2 I2 68.22(7) 1_455 1_455 ?
I2 Cu2 I2 111.15(7) . 1_455 ?
S1 Cu2 I1 114.24(11) 1_455 . ?
Cu1 Cu2 I1 60.33(6) 1_455 . ?
I2 Cu2 I1 105.42(7) . . ?
I2 Cu2 I1 110.99(7) 1_455 . ?
S1 Cu2 Cu1 91.26(11) 1_455 . ?
Cu1 Cu2 Cu1 108.88(10) 1_455 . ?
I2 Cu2 Cu1 66.06(6) . . ?
I2 Cu2 Cu1 162.97(8) 1_455 . ?
I1 Cu2 Cu1 56.46(5) . . ?
C1 S1 C8 101.7(7) . . ?
C1 S1 Cu2 110.6(4) . 1_655 ?
C8 S1 Cu2 111.2(6) . 1_655 ?
C5 O1 C6 119.4(12) . . ?
C1 N1 C2 118.3(12) . . ?
C1 N1 Cu1 126.0(9) . . ?
C2 N1 Cu1 115.7(9) . . ?
N1 C1 C5 122.7(12) . . ?
N1 C1 S1 118.5(10) . . ?
C5 C1 S1 118.8(10) . . ?
N1 C2 C3 121.5(15) . . ?
N1 C2 H8 119.2 . . ?
C3 C2 H8 119.2 . . ?
C4 C3 C2 121.2(15) . . ?
C4 C3 H1 119.4 . . ?
C2 C3 H1 119.4 . . ?
C3 C4 C5 117.0(14) . . ?
C3 C4 H2 121.5 . . ?
C5 C4 H2 121.5 . . ?
O1 C5 C1 115.6(12) . . ?
O1 C5 C4 125.2(13) . . ?
C1 C5 C4 119.3(13) . . ?
O1 C6 C7 106.9(14) . . ?
O1 C6 H3 110.3 . . ?
C7 C6 H3 110.3 . . ?
O1 C6 H4 110.3 . . ?
C7 C6 H4 110.3 . . ?
H3 C6 H4 108.6 . . ?
C6 C7 H7 109.5 . . ?
C6 C7 H6 109.5 . . ?
H7 C7 H6 109.5 . . ?
C6 C7 H5 109.5 . . ?
H7 C7 H5 109.5 . . ?
H6 C7 H5 109.5 . . ?
S1 C8 H10 109.5 . . ?
S1 C8 H11 109.5 . . ?
H10 C8 H11 109.5 . . ?
S1 C8 H9 109.5 . . ?
H10 C8 H9 109.5 . . ?
H11 C8 H9 109.5 . . ?

loop_
_geom_bond_atom_site_label_1
_geom_bond_atom_site_label_2
_geom_bond_distance
_geom_bond_site_symmetry_2
_geom_bond_publ_flag
I1 Cu1 2.5999(19) . ?
I1 Cu1 2.658(2) 1_455 ?
I1 Cu2 2.708(2) . ?
I2 Cu2 2.6145(19) . ?
I2 Cu2 2.677(2) 1_655 ?
I2 Cu1 2.948(2) . ?
Cu1 N1 2.060(11) . ?
Cu1 Cu2 2.577(3) 1_655 ?
Cu1 I1 2.658(2) 1_655 ?
Cu1 Cu2 2.787(3) . ?
Cu2 S1 2.336(4) 1_455 ?
Cu2 Cu1 2.577(3) 1_455 ?
Cu2 I2 2.677(2) 1_455 ?
S1 C1 1.781(13) . ?
S1 C8 1.797(14) . ?
S1 Cu2 2.336(4) 1_655 ?
O1 C5 1.359(17) . ?
O1 C6 1.448(17) . ?
N1 C1 1.322(17) . ?
N1 C2 1.359(18) . ?
C1 C5 1.401(18) . ?
C2 C3 1.38(2) . ?
C2 H8 0.9300 . ?
C3 C4 1.37(2) . ?
C3 H1 0.9300 . ?
C4 C5 1.40(2) . ?
C4 H2 0.9300 . ?
C6 C7 1.49(3) . ?
C6 H3 0.9700 . ?
C6 H4 0.9700 . ?
C7 H7 0.9600 . ?
C7 H6 0.9600 . ?
C7 H5 0.9600 . ?
C8 H10 0.9600 . ?
C8 H11 0.9600 . ?
C8 H9 0.9600 . ?

loop_
_geom_torsion_atom_site_label_1
_geom_torsion_atom_site_label_2
_geom_torsion_atom_site_label_3
_geom_torsion_atom_site_label_4
_geom_torsion
_geom_torsion_site_symmetry_1
_geom_torsion_site_symmetry_2
_geom_torsion_site_symmetry_3
_geom_torsion_site_symmetry_4
_geom_torsion_publ_flag
C2 N1 C1 C5 -2(2) . . . . ?
Cu1 N1 C1 C5 178.8(10) . . . . ?
C2 N1 C1 S1 174.2(10) . . . . ?
Cu1 N1 C1 S1 -5.1(15) . . . . ?
C8 S1 C1 N1 106.3(11) . . . . ?
Cu2 S1 C1 N1 -11.8(11) 1_655 . . . ?
C8 S1 C1 C5 -77.4(12) . . . . ?
Cu2 S1 C1 C5 164.5(9) 1_655 . . . ?
C1 N1 C2 C3 1(2) . . . . ?
Cu1 N1 C2 C3 -179.3(13) . . . . ?
N1 C2 C3 C4 -1(3) . . . . ?
C2 C3 C4 C5 1(3) . . . . ?
C6 O1 C5 C1 -179.7(13) . . . . ?
C6 O1 C5 C4 2(2) . . . . ?
N1 C1 C5 O1 -176.9(12) . . . . ?
S1 C1 C5 O1 7.0(17) . . . . ?
N1 C1 C5 C4 2(2) . . . . ?
S1 C1 C5 C4 -174.1(11) . . . . ?
C3 C4 C5 O1 177.3(15) . . . . ?
C3 C4 C5 C1 -1(2) . . . . ?
C5 O1 C6 C7 -170.5(15) . . . . ?
